data_1511733
loop_
_publ_author_name
'Lindemann, A.'
'Hammerschmidt, A.'
'Kueper, J.'
'Krebs, B.'
'Koester, C.'

_publ_section_title
;
 Novel alkaline earth metsl chalcogenoborates: syntheses and crystal
 structures of Sr4.2 Ba2.8 (B S3)4 S and Ba7 (B Se3)4 Se
;
_journal_name_full 'Zeitschrift fuer Anorganische und Allgemeine Chemie'
_journal_page_first 1253
_journal_page_last 1258
_journal_paper_doi 10.1002/1521-3749(200106)627:6<1253::AID-ZAAC1253>3.0.CO;2-R
_journal_volume 627
_journal_year 2001
_chemical_formula_sum 'B4 Ba2.8 S13 Sr4.2'
_chemical_name_systematic 'Sr4.2 Ba2.8 (B S3)4 S'
_space_group_IT_number 15
_symmetry_space_group_name_Hall '-C 2yc'
_symmetry_space_group_name_H-M 'C 1 2/c 1'
_cell_angle_alpha 90
_cell_angle_beta 90.01
_cell_angle_gamma 90
_cell_formula_units_Z 4
_cell_length_a 9.902
_cell_length_b 23.504
_cell_length_c 9.884
_cell_volume 2300.369
_citation_journal_id_ASTM ZAACAB
_cod_data_source_file boron4-x_6.cif
_cod_data_source_block B4Ba2.8S13Sr4.2
_cod_database_code 1511733

loop_
_symmetry_equiv_pos_as_xyz
x,y,z
-x,y,-z+1/2
-x,-y,-z
x,-y,z-1/2
x+1/2,y+1/2,z
-x+1/2,y+1/2,-z+1/2
-x+1/2,-y+1/2,-z
x+1/2,-y+1/2,z-1/2

loop_
_atom_site_label
_atom_site_type_symbol
_atom_site_fract_x
_atom_site_fract_y
_atom_site_fract_z
_atom_site_occupancy
_atom_site_U_iso_or_equiv
Ba1 Ba+2 0 0.00922 0.75 1 0.0
B2 B+3 0.1786 0.1143 0.3487 1 0.0
S4 S-2 0.09588 0.07738 0.48635 1 0.0
S7 S-2 0 0.20217 0.75 1 0.0
Ba3 Ba+2 0.5 -0.00113 0.25 0.446 0.0
Sr2 Sr+2 0.5 -0.00113 0.25 0.554 0.0
Sr1 Sr+2 0.5 0.17033 0.25 0.304 0.0
S5 S-2 0.18367 0.19336 0.35021 1 0.0
S6 S-2 0.24566 0.07964 0.20096 1 0.0
Sr4 Sr+2 0.27556 0.17421 0.64357 0.825 0.0
Ba5 Ba+2 0.27556 0.17421 0.64357 0.175 0.0
S3 S-2 0.54933 0.08247 0.99643 1 0.0
Sr3 Sr+2 0.10644 0.17236 0.02589 0.831 0.0
B1 B+3 0.4005 0.1174 0.9292 1 0.0
Ba4 Ba+2 0.10644 0.17236 0.02589 0.169 0.0
Ba2 Ba+2 0.5 0.17033 0.25 0.696 0.0
S1 S-2 0.26478 0.07997 0.84622 1 0.0
S2 S-2 0.39887 0.19599 0.93491 1 0.0
